data_7156630
loop_
_publ_author_name
'Li, Shengxiao'
'Wu, Xin-Xing'
'Chen, Shufeng'

_publ_section_title
;
 Base-promoted direct synthesis of functionalized N-arylindoles via the
 cascade reactions of allenic ketones with indoles.
;
_journal_issue 4
_journal_name_full 'Organic &amp; biomolecular chemistry'
_journal_page_first 789
_journal_page_last 793
_journal_paper_doi 10.1039/c8ob02921k
_journal_volume 17
_journal_year 2019
_chemical_formula_sum 'C28 H20 Br N O S0'
_chemical_formula_weight 466.36
_space_group_IT_number 14
_space_group_name_Hall '-P 2yn'
_space_group_name_H-M_alt 'P 1 21/n 1'
_symmetry_cell_setting monoclinic
_symmetry_space_group_name_Hall '-P 2yn'
_symmetry_space_group_name_H-M 'P 1 21/n 1'
_atom_sites_solution_hydrogens geom
_atom_sites_solution_primary direct
_atom_sites_solution_secondary difmap
_audit_creation_method SHELXL-97
_audit_update_record
;
2018-11-01 deposited with the CCDC.
2018-12-27 downloaded from the CCDC.
;
_cell_angle_alpha 90.00
_cell_angle_beta 96.243(16)
_cell_angle_gamma 90.00
_cell_formula_units_Z 4
_cell_length_a 16.935(3)
_cell_length_b 7.2255(11)
_cell_length_c 18.475(3)
_cell_measurement_reflns_used 1375
_cell_measurement_temperature 293(2)
_cell_measurement_theta_max 20.4680
_cell_measurement_theta_min 3.6900
_cell_volume 2247.3(6)
_computing_structure_refinement 'SHELXL-97 (Sheldrick, 1997)'
_computing_structure_solution 'SHELXS-97 (Sheldrick, 1990)'
_diffrn_ambient_temperature 293(2)
_diffrn_measured_fraction_theta_full 0.997
_diffrn_measured_fraction_theta_max 0.997
_diffrn_measurement_device_type Eos
_diffrn_radiation_monochromator graphite
_diffrn_radiation_source 'fine-focus sealed tube'
_diffrn_radiation_type MoK\a
_diffrn_radiation_wavelength 0.71073
_diffrn_reflns_av_R_equivalents 0.0861
_diffrn_reflns_av_sigmaI/netI 0.1595
_diffrn_reflns_limit_h_max 20
_diffrn_reflns_limit_h_min -16
_diffrn_reflns_limit_k_max 8
_diffrn_reflns_limit_k_min -8
_diffrn_reflns_limit_l_max 21
_diffrn_reflns_limit_l_min -21
_diffrn_reflns_number 9716
_diffrn_reflns_theta_full 25.00
_diffrn_reflns_theta_max 25.00
_diffrn_reflns_theta_min 3.59
_exptl_absorpt_coefficient_mu 1.849
_exptl_absorpt_correction_T_max 1.00000
_exptl_absorpt_correction_T_min 0.36325
_exptl_absorpt_correction_type multi-scan
_exptl_crystal_colour colourless
_exptl_crystal_density_diffrn 1.378
_exptl_crystal_density_method 'not measured'
_exptl_crystal_description block
_exptl_crystal_F_000 952
_exptl_crystal_size_max 0.1
_exptl_crystal_size_mid 0.1
_exptl_crystal_size_min 0.1
_refine_diff_density_max 0.509
_refine_diff_density_min -0.391
_refine_diff_density_rms 0.075
_refine_ls_extinction_method none
_refine_ls_goodness_of_fit_ref 1.040
_refine_ls_hydrogen_treatment mixed
_refine_ls_matrix_type full
_refine_ls_number_parameters 281
_refine_ls_number_reflns 3945
_refine_ls_number_restraints 0
_refine_ls_restrained_S_all 1.040
_refine_ls_R_factor_all 0.1911
_refine_ls_R_factor_gt 0.0768
_refine_ls_shift/su_max 0.000
_refine_ls_shift/su_mean 0.000
_refine_ls_structure_factor_coef Fsqd
_refine_ls_weighting_details 'calc w=1/[\s^2^(Fo^2^)+(0.0751P)^2^+0.0000P] where P=(Fo^2^+2Fc^2^)/3'
_refine_ls_weighting_scheme calc
_refine_ls_wR_factor_gt 0.1845
_refine_ls_wR_factor_ref 0.2287
_reflns_number_gt 1663
_reflns_number_total 3945
_reflns_threshold_expression >2sigma(I)
_cod_data_source_file c8ob02921k2.cif
_cod_data_source_block exp_4847
_cod_depositor_comments 'Adding full bibliography for 7156630.cif.'
_cod_original_cell_volume 2247.2(6)
_cod_database_code 7156630

loop_
_symmetry_equiv_pos_as_xyz
'x, y, z'
'-x+1/2, y+1/2, -z+1/2'
'-x, -y, -z'
'x-1/2, -y-1/2, z-1/2'

loop_
_atom_site_label
_atom_site_type_symbol
_atom_site_fract_x
_atom_site_fract_y
_atom_site_fract_z
_atom_site_U_iso_or_equiv
_atom_site_adp_type
_atom_site_occupancy
_atom_site_symmetry_multiplicity
_atom_site_calc_flag
_atom_site_refinement_flags
Br01 Br 0.11622(6) 1.04796(15) 0.70336(5) 0.0853(5) Uani 1 1 d .
O002 O 0.2535(3) 0.1636(8) 0.3889(3) 0.0685(17) Uani 1 1 d .
N003 N 0.2874(4) 0.5645(8) 0.5092(3) 0.0460(16) Uani 1 1 d .
C004 C 0.2316(4) 0.6139(11) 0.6121(4) 0.0437(19) Uani 1 1 d .
C005 C 0.2490(4) 0.6930(10) 0.5465(4) 0.0405(18) Uani 1 1 d .
C006 C 0.4091(4) 0.7606(10) 0.3736(4) 0.0447(19) Uani 1 1 d .
C007 C 0.3199(4) 0.5890(10) 0.4425(4) 0.0429(18) Uani 1 1 d .
C008 C 0.2985(4) 0.4743(10) 0.3837(4) 0.0461(19) Uani 1 1 d .
C009 C 0.3739(4) 0.7321(10) 0.4375(4) 0.048(2) Uani 1 1 d .
H009 H 0.3867 0.8097 0.4772 0.058 Uiso 1 1 calc R
C00A C 0.2357(5) 0.3264(11) 0.3901(4) 0.050(2) Uani 1 1 d .
C00B C 0.3884(4) 0.6404(11) 0.3163(4) 0.051(2) Uani 1 1 d .
H00B H 0.4116 0.6569 0.2733 0.061 Uiso 1 1 calc R
C00C C 0.1860(5) 0.9732(10) 0.5741(4) 0.055(2) Uani 1 1 d .
H00C H 0.1699 1.0935 0.5622 0.066 Uiso 1 1 calc R
C00D C 0.4648(5) 0.9156(11) 0.3677(4) 0.052(2) Uani 1 1 d .
C00E C 0.2614(5) 0.4304(10) 0.6139(4) 0.053(2) Uani 1 1 d .
H00E H 0.2582 0.3438 0.6507 0.063 Uiso 1 1 calc R
C00F C 0.2247(4) 0.8726(10) 0.5261(4) 0.048(2) Uani 1 1 d .
H00F H 0.2346 0.9218 0.4814 0.057 Uiso 1 1 calc R
C00G C 0.3345(5) 0.4959(10) 0.3200(4) 0.051(2) Uani 1 1 d .
C00H C 0.1536(5) 0.3897(12) 0.3939(4) 0.053(2) Uani 1 1 d .
C00I C 0.4494(5) 1.0863(11) 0.3965(5) 0.060(2) Uani 1 1 d .
H00I H 0.4033 1.1043 0.4188 0.072 Uiso 1 1 calc R
C00J C 0.1704(4) 0.8983(12) 0.6406(4) 0.052(2) Uani 1 1 d .
C00K C 0.2953(5) 0.4058(11) 0.5515(4) 0.060(2) Uani 1 1 d .
H00K H 0.3204 0.2978 0.5389 0.072 Uiso 1 1 calc R
C00L C 0.1913(5) 0.7220(12) 0.6601(4) 0.061(2) Uani 1 1 d .
H00L H 0.1792 0.6736 0.7042 0.073 Uiso 1 1 calc R
C00M C 0.0983(6) 0.2553(13) 0.4082(5) 0.077(3) Uani 1 1 d .
H00M H 0.1141 0.1325 0.4145 0.092 Uiso 1 1 calc R
C00N C 0.5031(5) 1.2328(12) 0.3923(5) 0.071(3) Uani 1 1 d .
H00N H 0.4934 1.3463 0.4134 0.085 Uiso 1 1 calc R
C00O C 0.3146(5) 0.3713(12) 0.2558(4) 0.078(3) Uani 1 1 d .
H00A H 0.3380 0.2517 0.2660 0.116 Uiso 1 1 calc R
H00D H 0.3352 0.4233 0.2139 0.116 Uiso 1 1 calc R
H00G H 0.2580 0.3589 0.2464 0.116 Uiso 1 1 calc R
C00P C 0.1291(5) 0.5712(13) 0.3860(5) 0.069(3) Uani 1 1 d .
H00P H 0.1661 0.6622 0.3785 0.082 Uiso 1 1 calc R
C00Q C 0.5317(6) 0.8961(14) 0.3332(5) 0.083(3) Uani 1 1 d .
H00Q H 0.5424 0.7834 0.3119 0.099 Uiso 1 1 calc R
C00R C 0.5677(6) 1.2103(15) 0.3584(5) 0.075(3) Uani 1 1 d .
H00R H 0.6021 1.3090 0.3542 0.090 Uiso 1 1 calc R
C00S C 0.5834(6) 1.0420(18) 0.3297(6) 0.099(4) Uani 1 1 d .
H00S H 0.6296 1.0257 0.3075 0.119 Uiso 1 1 calc R
C00T C 0.0209(7) 0.3037(18) 0.4132(6) 0.104(4) Uani 1 1 d .
H00T H -0.0158 0.2146 0.4237 0.125 Uiso 1 1 calc R
C00U C -0.0022(7) 0.486(2) 0.4024(7) 0.115(4) Uani 1 1 d .
H00U H -0.0550 0.5184 0.4045 0.138 Uiso 1 1 calc R
C00V C 0.0513(7) 0.6207(17) 0.3888(6) 0.105(4) Uani 1 1 d .
H00V H 0.0353 0.7430 0.3815 0.126 Uiso 1 1 calc R

loop_
_atom_site_aniso_label
_atom_site_aniso_U_11
_atom_site_aniso_U_22
_atom_site_aniso_U_33
_atom_site_aniso_U_23
_atom_site_aniso_U_13
_atom_site_aniso_U_12
Br01 0.0950(9) 0.0932(9) 0.0711(7) -0.0169(6) 0.0241(6) 0.0129(6)
O002 0.072(4) 0.043(4) 0.092(5) 0.002(3) 0.015(3) -0.006(3)
N003 0.060(5) 0.037(4) 0.043(4) 0.004(3) 0.012(3) -0.011(3)
C004 0.040(5) 0.059(5) 0.034(4) 0.006(4) 0.010(3) -0.005(4)
C005 0.040(5) 0.039(5) 0.044(4) 0.002(4) 0.007(4) -0.007(4)
C006 0.044(5) 0.044(5) 0.047(5) 0.010(4) 0.009(4) 0.005(4)
C007 0.044(5) 0.045(5) 0.042(4) 0.005(4) 0.015(4) -0.004(4)
C008 0.044(5) 0.045(5) 0.049(5) 0.005(4) 0.008(4) -0.005(4)
C009 0.059(5) 0.047(5) 0.040(4) 0.007(4) 0.006(4) -0.003(4)
C00A 0.060(6) 0.045(5) 0.044(5) 0.005(4) 0.004(4) -0.009(4)
C00B 0.054(5) 0.055(5) 0.047(5) 0.014(4) 0.021(4) -0.001(4)
C00C 0.060(6) 0.045(5) 0.059(5) -0.005(4) 0.007(4) 0.004(4)
C00D 0.054(6) 0.049(5) 0.052(5) 0.014(4) 0.010(4) 0.000(4)
C00E 0.061(6) 0.045(5) 0.053(5) 0.016(4) 0.004(4) -0.010(4)
C00F 0.053(5) 0.043(5) 0.050(5) -0.001(4) 0.016(4) -0.009(4)
C00G 0.052(5) 0.057(5) 0.046(5) 0.001(4) 0.008(4) 0.000(4)
C00H 0.035(5) 0.073(6) 0.049(5) 0.001(4) -0.004(4) -0.015(5)
C00I 0.041(5) 0.055(6) 0.089(6) 0.007(5) 0.021(4) -0.001(4)
C00J 0.050(5) 0.064(6) 0.043(5) -0.006(4) 0.011(4) -0.010(4)
C00K 0.078(7) 0.054(5) 0.050(5) 0.005(4) 0.013(5) -0.006(4)
C00L 0.062(6) 0.075(7) 0.047(5) 0.016(5) 0.009(4) -0.020(5)
C00M 0.058(7) 0.087(7) 0.086(7) 0.000(5) 0.006(5) -0.018(6)
C00N 0.068(7) 0.051(6) 0.095(7) 0.012(5) 0.008(6) -0.011(5)
C00O 0.106(8) 0.077(6) 0.053(6) -0.004(5) 0.023(5) -0.016(6)
C00P 0.052(6) 0.066(7) 0.085(7) 0.016(5) -0.003(5) 0.000(5)
C00Q 0.074(7) 0.091(7) 0.092(7) -0.011(6) 0.046(6) -0.019(6)
C00R 0.070(8) 0.090(8) 0.066(6) 0.014(6) 0.011(5) -0.034(6)
C00S 0.070(8) 0.137(10) 0.099(8) -0.012(8) 0.046(6) -0.038(8)
C00T 0.088(9) 0.102(10) 0.122(10) -0.006(8) 0.015(7) -0.039(8)
C00U 0.048(7) 0.131(12) 0.163(12) -0.001(10) 0.004(7) -0.020(8)
C00V 0.068(8) 0.101(9) 0.141(11) 0.000(8) -0.013(7) 0.024(7)

loop_
_atom_type_symbol
_atom_type_description
_atom_type_scat_dispersion_real
_atom_type_scat_dispersion_imag
_atom_type_scat_source
C C 0.0033 0.0016 'International Tables Vol C Tables 4.2.6.8 and 6.1.1.4'
H H 0.0000 0.0000 'International Tables Vol C Tables 4.2.6.8 and 6.1.1.4'
N N 0.0061 0.0033 'International Tables Vol C Tables 4.2.6.8 and 6.1.1.4'
O O 0.0106 0.0060 'International Tables Vol C Tables 4.2.6.8 and 6.1.1.4'
Br Br -0.2901 2.4595 'International Tables Vol C Tables 4.2.6.8 and 6.1.1.4'
S S 0.1246 0.1234 'International Tables Vol C Tables 4.2.6.8 and 6.1.1.4'

loop_
_geom_angle_atom_site_label_1
_geom_angle_atom_site_label_2
_geom_angle_atom_site_label_3
_geom_angle
C005 N003 C00K 107.5(6)
C005 N003 C007 127.4(6)
C00K N003 C007 124.9(6)
C005 C004 C00L 118.6(7)
C005 C004 C00E 107.0(6)
C00L C004 C00E 134.3(7)
N003 C005 C00F 129.6(6)
N003 C005 C004 108.5(6)
C00F C005 C004 121.9(7)
C00B C006 C009 117.3(7)
C00B C006 C00D 122.0(7)
C009 C006 C00D 120.6(7)
C008 C007 C009 120.8(7)
C008 C007 N003 121.0(6)
C009 C007 N003 118.2(6)
C007 C008 C00G 119.8(7)
C007 C008 C00A 119.1(6)
C00G C008 C00A 121.2(7)
C007 C009 C006 120.7(7)
C007 C009 H009 119.6
C006 C009 H009 119.6
O002 C00A C00H 122.6(7)
O002 C00A C008 120.1(7)
C00H C00A C008 117.2(7)
C006 C00B C00G 123.0(7)
C006 C00B H00B 118.5
C00G C00B H00B 118.5
C00F C00C C00J 121.0(7)
C00F C00C H00C 119.5
C00J C00C H00C 119.5
C00Q C00D C00I 118.3(8)
C00Q C00D C006 121.6(8)
C00I C00D C006 120.1(7)
C00K C00E C004 106.6(6)
C00K C00E H00E 126.7
C004 C00E H00E 126.7
C00C C00F C005 117.7(7)
C00C C00F H00F 121.2
C005 C00F H00F 121.2
C008 C00G C00B 118.3(7)
C008 C00G C00O 121.4(7)
C00B C00G C00O 120.2(7)
C00P C00H C00M 118.8(8)
C00P C00H C00A 124.4(8)
C00M C00H C00A 116.7(8)
C00D C00I C00N 120.2(8)
C00D C00I H00I 119.9
C00N C00I H00I 119.9
C00L C00J C00C 121.9(7)
C00L C00J Br01 120.1(6)
C00C C00J Br01 118.0(6)
C00E C00K N003 110.4(7)
C00E C00K H00K 124.8
N003 C00K H00K 124.8
C00J C00L C004 118.8(7)
C00J C00L H00L 120.6
C004 C00L H00L 120.6
C00T C00M C00H 120.2(10)
C00T C00M H00M 119.9
C00H C00M H00M 119.9
C00R C00N C00I 120.3(9)
C00R C00N H00N 119.8
C00I C00N H00N 119.8
C00G C00O H00A 109.5
C00G C00O H00D 109.5
H00A C00O H00D 109.5
C00G C00O H00G 109.5
H00A C00O H00G 109.5
H00D C00O H00G 109.5
C00V C00P C00H 121.6(9)
C00V C00P H00P 119.2
C00H C00P H00P 119.2
C00D C00Q C00S 120.4(9)
C00D C00Q H00Q 119.8
C00S C00Q H00Q 119.8
C00N C00R C00S 119.9(9)
C00N C00R H00R 120.1
C00S C00R H00R 120.1
C00R C00S C00Q 120.8(10)
C00R C00S H00S 119.6
C00Q C00S H00S 119.6
C00M C00T C00U 119.4(10)
C00M C00T H00T 120.3
C00U C00T H00T 120.3
C00V C00U C00T 121.3(11)
C00V C00U H00U 119.3
C00T C00U H00U 119.3
C00P C00V C00U 118.6(11)
C00P C00V H00V 120.7
C00U C00V H00V 120.7

loop_
_geom_bond_atom_site_label_1
_geom_bond_atom_site_label_2
_geom_bond_distance
Br01 C00J 1.894(8)
O002 C00A 1.215(8)
N003 C005 1.363(8)
N003 C00K 1.386(9)
N003 C007 1.414(8)
C004 C005 1.401(9)
C004 C00L 1.411(10)
C004 C00E 1.418(10)
C005 C00F 1.401(10)
C006 C00B 1.384(10)
C006 C009 1.395(9)
C006 C00D 1.476(10)
C007 C008 1.383(10)
C007 C009 1.390(9)
C008 C00G 1.392(9)
C008 C00A 1.521(10)
C009 H009 0.9300
C00A C00H 1.473(11)
C00B C00G 1.394(10)
C00B H00B 0.9300
C00C C00F 1.368(9)
C00C C00J 1.394(10)
C00C H00C 0.9300
C00D C00Q 1.367(10)
C00D C00I 1.379(10)
C00E C00K 1.354(10)
C00E H00E 0.9300
C00F H00F 0.9300
C00G C00O 1.498(10)
C00H C00P 1.379(11)
C00H C00M 1.394(11)
C00I C00N 1.403(10)
C00I H00I 0.9300
C00J C00L 1.360(10)
C00K H00K 0.9300
C00L H00L 0.9300
C00M C00T 1.369(13)
C00M H00M 0.9300
C00N C00R 1.328(12)
C00N H00N 0.9300
C00O H00A 0.9600
C00O H00D 0.9600
C00O H00G 0.9600
C00P C00V 1.370(12)
C00P H00P 0.9300
C00Q C00S 1.376(12)
C00Q H00Q 0.9300
C00R C00S 1.364(12)
C00R H00R 0.9300
C00S H00S 0.9300
C00T C00U 1.384(14)
C00T H00T 0.9300
C00U C00V 1.370(14)
C00U H00U 0.9300
C00V H00V 0.9300
